data_2235776
loop_
_publ_author_name
'Fun, Hoong-Kun'
'Loh, Wan-Sin'
'Sapnakumari, M.'
'Narayana, B.'
'Sarojini, B. K.'

_publ_section_title
;
 1-[5-(4-Bromophenyl)-3-(4-fluorophenyl)-4,5-dihydro-1<i>H</i>-pyrazol-1-yl]ethanone
;
_journal_coeditor_code CV5325
_journal_issue 8
_journal_name_full 'Acta Crystallographica Section E'
_journal_page_first o2586
_journal_paper_doi 10.1107/S1600536812033351
_journal_volume 68
_journal_year 2012
_chemical_formula_iupac 'C17 H14 Br F N2 O'
_chemical_formula_moiety 'C17 H14 Br F N2 O'
_chemical_formula_sum 'C17 H14 Br F N2 O'
_chemical_formula_weight 361.21
_chemical_name_systematic
;
1-[5-(4-Bromophenyl)-3-(4-fluorophenyl)-4,5-dihydro-1<i>H</i>-pyrazol-
1-yl]ethanone
;
_space_group_IT_number 14
_symmetry_cell_setting monoclinic
_symmetry_space_group_name_Hall '-P 2ybc'
_symmetry_space_group_name_H-M 'P 1 21/c 1'
_atom_sites_solution_hydrogens geom
_atom_sites_solution_primary direct
_atom_sites_solution_secondary difmap
_audit_creation_method SHELXL-97
_cell_angle_alpha 90.00
_cell_angle_beta 96.7000(10)
_cell_angle_gamma 90.00
_cell_formula_units_Z 4
_cell_length_a 6.0973(5)
_cell_length_b 12.3079(11)
_cell_length_c 20.1432(16)
_cell_measurement_reflns_used 7995
_cell_measurement_temperature 100.0(10)
_cell_measurement_theta_max 32.39
_cell_measurement_theta_min 3.31
_cell_volume 1501.3(2)
_computing_cell_refinement 'SAINT (Bruker, 2009)'
_computing_data_collection 'APEX2 (Bruker, 2009)'
_computing_data_reduction 'SAINT (Bruker, 2009)'
_computing_molecular_graphics 'SHELXTL (Sheldrick, 2008)'
_computing_publication_material
;
SHELXTL (Sheldrick, 2008) and PLATON (Spek, 2009)
;
_computing_structure_refinement 'SHELXTL (Sheldrick, 2008)'
_computing_structure_solution 'SHELXTL (Sheldrick, 2008)'
_diffrn_ambient_temperature 100.00(10)
_diffrn_measured_fraction_theta_full 0.992
_diffrn_measured_fraction_theta_max 0.992
_diffrn_measurement_device_type
;
Bruker SMART APEXII DUO CCD area-detector
;
_diffrn_measurement_method '\f and \w scans'
_diffrn_radiation_monochromator graphite
_diffrn_radiation_source 'fine-focus sealed tube'
_diffrn_radiation_type MoK\a
_diffrn_radiation_wavelength 0.71073
_diffrn_reflns_av_R_equivalents 0.0258
_diffrn_reflns_av_sigmaI/netI 0.0249
_diffrn_reflns_limit_h_max 9
_diffrn_reflns_limit_h_min -9
_diffrn_reflns_limit_k_max 18
_diffrn_reflns_limit_k_min -18
_diffrn_reflns_limit_l_max 28
_diffrn_reflns_limit_l_min -30
_diffrn_reflns_number 20560
_diffrn_reflns_theta_full 32.47
_diffrn_reflns_theta_max 32.47
_diffrn_reflns_theta_min 2.62
_diffrn_standards_number 0
_exptl_absorpt_coefficient_mu 2.752
_exptl_absorpt_correction_T_max 0.7354
_exptl_absorpt_correction_T_min 0.4486
_exptl_absorpt_correction_type multi-scan
_exptl_absorpt_process_details '(<i>SADABS</i>; Bruker, 2009)'
_exptl_crystal_colour colourless
_exptl_crystal_density_diffrn 1.598
_exptl_crystal_density_method 'not measured'
_exptl_crystal_description block
_exptl_crystal_F_000 728
_exptl_crystal_size_max 0.35
_exptl_crystal_size_mid 0.29
_exptl_crystal_size_min 0.12
_refine_diff_density_max 0.497
_refine_diff_density_min -0.253
_refine_ls_extinction_method none
_refine_ls_goodness_of_fit_ref 1.036
_refine_ls_hydrogen_treatment constr
_refine_ls_matrix_type full
_refine_ls_number_parameters 200
_refine_ls_number_reflns 5389
_refine_ls_number_restraints 0
_refine_ls_restrained_S_all 1.036
_refine_ls_R_factor_all 0.0351
_refine_ls_R_factor_gt 0.0257
_refine_ls_shift/su_max 0.002
_refine_ls_shift/su_mean 0.000
_refine_ls_structure_factor_coef Fsqd
_refine_ls_weighting_details 'calc w=1/[\s^2^(Fo^2^)+(0.0284P)^2^+0.4844P] where P=(Fo^2^+2Fc^2^)/3'
_refine_ls_weighting_scheme calc
_refine_ls_wR_factor_gt 0.0611
_refine_ls_wR_factor_ref 0.0643
_reflns_number_gt 4508
_reflns_number_total 5389
_reflns_threshold_expression I>2\s(I)
_cod_data_source_file cv5325.cif
_cod_data_source_block I
_cod_original_sg_symbol_H-M 'P 21/c'
_cod_database_code 2235776
_cod_database_fobs_code 2235776

loop_
_symmetry_equiv_pos_as_xyz
'x, y, z'
'-x, y+1/2, -z+1/2'
'-x, -y, -z'
'x, -y-1/2, z-1/2'

loop_
_atom_site_type_symbol
_atom_site_label
_atom_site_fract_x
_atom_site_fract_y
_atom_site_fract_z
_atom_site_U_iso_or_equiv
_atom_site_adp_type
_atom_site_calc_flag
_atom_site_refinement_flags
_atom_site_occupancy
_atom_site_symmetry_multiplicity
Br Br1 0.04341(2) 0.791941(11) 0.448115(6) 0.02747(5) Uani d . 1 1
F F1 -0.59388(13) 1.16479(7) 0.96048(4) 0.02911(17) Uani d . 1 1
O O1 0.64441(14) 0.86820(8) 0.74360(4) 0.02269(17) Uani d . 1 1
N N1 0.18952(16) 0.95514(8) 0.82286(5) 0.01709(17) Uani d . 1 1
N N2 0.33651(16) 0.94281(8) 0.77529(5) 0.01819(18) Uani d . 1 1
C C1 -0.12723(19) 1.02079(10) 0.90775(6) 0.0197(2) Uani d . 1 1
H H1A -0.0275 0.9644 0.9231 0.024 Uiso calc R 1 1
C C2 -0.2902(2) 1.05229(10) 0.94636(6) 0.0219(2) Uani d . 1 1
H H2A -0.3024 1.0189 0.9883 0.026 Uiso calc R 1 1
C C3 -0.43476(19) 1.13377(10) 0.92222(6) 0.0198(2) Uani d . 1 1
C C4 -0.42365(19) 1.18535(9) 0.86209(6) 0.0198(2) Uani d . 1 1
H H4A -0.5265 1.2404 0.8468 0.024 Uiso calc R 1 1
C C5 -0.25649(19) 1.15407(9) 0.82441(6) 0.0182(2) Uani d . 1 1
H H5A -0.2431 1.1896 0.7832 0.022 Uiso calc R 1 1
C C6 -0.10798(18) 1.07118(9) 0.84631(5) 0.01613(19) Uani d . 1 1
C C7 0.06512(18) 1.03787(9) 0.80585(5) 0.01641(19) Uani d . 1 1
C C8 0.1174(2) 1.09452(10) 0.74299(6) 0.0204(2) Uani d . 1 1
H H8A 0.1713 1.1694 0.7527 0.024 Uiso calc R 1 1
H H8B -0.0138 1.0972 0.7091 0.024 Uiso calc R 1 1
C C9 0.30095(19) 1.02199(9) 0.71935(6) 0.0182(2) Uani d . 1 1
H H9A 0.4379 1.0659 0.7171 0.022 Uiso calc R 1 1
C C10 0.23654(18) 0.96573(9) 0.65297(5) 0.01642(19) Uani d . 1 1
C C11 0.38005(19) 0.96669(9) 0.60390(6) 0.0182(2) Uani d . 1 1
H H11A 0.5182 1.0028 0.6123 0.022 Uiso calc R 1 1
C C12 0.3230(2) 0.91522(10) 0.54268(6) 0.0193(2) Uani d . 1 1
H H12A 0.4217 0.9153 0.5095 0.023 Uiso calc R 1 1
C C13 0.1196(2) 0.86390(9) 0.53106(6) 0.0188(2) Uani d . 1 1
C C14 -0.02684(19) 0.86179(10) 0.57892(6) 0.0204(2) Uani d . 1 1
H H14A -0.1656 0.8263 0.5701 0.025 Uiso calc R 1 1
C C15 0.03330(19) 0.91257(10) 0.64006(6) 0.0193(2) Uani d . 1 1
H H15A -0.0648 0.9111 0.6734 0.023 Uiso calc R 1 1
C C16 0.50858(18) 0.87211(10) 0.78447(6) 0.0179(2) Uani d . 1 1
C C17 0.5186(2) 0.79944(10) 0.84496(6) 0.0226(2) Uani d . 1 1
H H17A 0.6488 0.7524 0.8465 0.034 Uiso calc R 1 1
H H17B 0.3851 0.7546 0.8422 0.034 Uiso calc R 1 1
H H17C 0.5285 0.8441 0.8855 0.034 Uiso calc R 1 1

loop_
_atom_site_aniso_label
_atom_site_aniso_U_11
_atom_site_aniso_U_22
_atom_site_aniso_U_33
_atom_site_aniso_U_12
_atom_site_aniso_U_13
_atom_site_aniso_U_23
Br1 0.03694(8) 0.02603(7) 0.01781(6) -0.00295(5) -0.00372(4) -0.00310(5)
F1 0.0272(4) 0.0295(4) 0.0332(4) 0.0103(3) 0.0145(3) 0.0057(3)
O1 0.0178(4) 0.0292(4) 0.0216(4) -0.0003(3) 0.0047(3) -0.0060(3)
N1 0.0168(4) 0.0200(4) 0.0149(4) 0.0013(3) 0.0036(3) -0.0005(3)
N2 0.0192(4) 0.0214(4) 0.0148(4) 0.0026(4) 0.0052(3) 0.0007(3)
C1 0.0195(5) 0.0191(5) 0.0207(5) 0.0037(4) 0.0036(4) 0.0029(4)
C2 0.0220(5) 0.0230(5) 0.0217(5) 0.0041(4) 0.0068(4) 0.0055(4)
C3 0.0177(5) 0.0195(5) 0.0230(5) 0.0014(4) 0.0060(4) -0.0011(4)
C4 0.0199(5) 0.0161(5) 0.0228(5) 0.0031(4) 0.0001(4) -0.0005(4)
C5 0.0214(5) 0.0162(5) 0.0165(5) 0.0011(4) 0.0003(4) 0.0004(4)
C6 0.0167(5) 0.0150(4) 0.0165(5) -0.0004(4) 0.0009(4) -0.0020(4)
C7 0.0177(5) 0.0164(5) 0.0151(5) -0.0006(4) 0.0019(4) -0.0011(4)
C8 0.0266(6) 0.0180(5) 0.0171(5) 0.0026(4) 0.0051(4) 0.0010(4)
C9 0.0207(5) 0.0184(5) 0.0160(5) -0.0013(4) 0.0038(4) 0.0004(4)
C10 0.0178(5) 0.0162(5) 0.0157(5) -0.0008(4) 0.0037(4) 0.0015(4)
C11 0.0182(5) 0.0195(5) 0.0174(5) -0.0039(4) 0.0044(4) 0.0008(4)
C12 0.0229(5) 0.0202(5) 0.0155(5) -0.0018(4) 0.0055(4) 0.0018(4)
C13 0.0229(5) 0.0174(5) 0.0155(5) -0.0004(4) -0.0007(4) 0.0006(4)
C14 0.0172(5) 0.0206(5) 0.0231(5) -0.0025(4) 0.0008(4) 0.0008(4)
C15 0.0173(5) 0.0215(5) 0.0199(5) -0.0017(4) 0.0055(4) 0.0010(4)
C16 0.0157(5) 0.0204(5) 0.0173(5) -0.0007(4) 0.0003(4) -0.0046(4)
C17 0.0241(5) 0.0243(5) 0.0191(5) 0.0057(4) 0.0008(4) 0.0001(4)

loop_
_atom_type_symbol
_atom_type_description
_atom_type_scat_dispersion_real
_atom_type_scat_dispersion_imag
_atom_type_scat_source
C C 0.0033 0.0016 'International Tables Vol C Tables 4.2.6.8 and 6.1.1.4'
H H 0.0000 0.0000 'International Tables Vol C Tables 4.2.6.8 and 6.1.1.4'
N N 0.0061 0.0033 'International Tables Vol C Tables 4.2.6.8 and 6.1.1.4'
O O 0.0106 0.0060 'International Tables Vol C Tables 4.2.6.8 and 6.1.1.4'
F F 0.0171 0.0103 'International Tables Vol C Tables 4.2.6.8 and 6.1.1.4'
Br Br -0.2901 2.4595 'International Tables Vol C Tables 4.2.6.8 and 6.1.1.4'

loop_
_geom_angle_atom_site_label_1
_geom_angle_atom_site_label_2
_geom_angle_atom_site_label_3
_geom_angle
C7 N1 N2 107.94(9)
C16 N2 N1 121.60(9)
C16 N2 C9 124.40(9)
N1 N2 C9 113.63(9)
C2 C1 C6 120.72(11)
C2 C1 H1A 119.6
C6 C1 H1A 119.6
C3 C2 C1 118.28(11)
C3 C2 H2A 120.9
C1 C2 H2A 120.9
F1 C3 C4 118.69(10)
F1 C3 C2 118.06(11)
C4 C3 C2 123.25(11)
C3 C4 C5 117.78(11)
C3 C4 H4A 121.1
C5 C4 H4A 121.1
C4 C5 C6 121.09(11)
C4 C5 H5A 119.5
C6 C5 H5A 119.5
C5 C6 C1 118.87(10)
C5 C6 C7 120.64(10)
C1 C6 C7 120.49(10)
N1 C7 C6 120.77(10)
N1 C7 C8 114.27(10)
C6 C7 C8 124.95(10)
C7 C8 C9 102.84(9)
C7 C8 H8A 111.2
C9 C8 H8A 111.2
C7 C8 H8B 111.2
C9 C8 H8B 111.2
H8A C8 H8B 109.1
N2 C9 C10 111.65(9)
N2 C9 C8 101.04(9)
C10 C9 C8 114.33(10)
N2 C9 H9A 109.8
C10 C9 H9A 109.8
C8 C9 H9A 109.8
C11 C10 C15 119.19(10)
C11 C10 C9 120.12(10)
C15 C10 C9 120.69(10)
C12 C11 C10 120.71(11)
C12 C11 H11A 119.6
C10 C11 H11A 119.6
C13 C12 C11 118.83(11)
C13 C12 H12A 120.6
C11 C12 H12A 120.6
C12 C13 C14 121.75(11)
C12 C13 Br1 118.87(9)
C14 C13 Br1 119.37(9)
C13 C14 C15 118.78(11)
C13 C14 H14A 120.6
C15 C14 H14A 120.6
C14 C15 C10 120.73(11)
C14 C15 H15A 119.6
C10 C15 H15A 119.6
O1 C16 N2 120.09(11)
O1 C16 C17 123.28(11)
N2 C16 C17 116.61(10)
C16 C17 H17A 109.5
C16 C17 H17B 109.5
H17A C17 H17B 109.5
C16 C17 H17C 109.5
H17A C17 H17C 109.5
H17B C17 H17C 109.5

loop_
_geom_bond_atom_site_label_1
_geom_bond_atom_site_label_2
_geom_bond_distance
Br1 C13 1.9003(11)
F1 C3 1.3622(14)
O1 C16 1.2349(14)
N1 C7 1.2919(14)
N1 N2 1.3947(13)
N2 C16 1.3590(15)
N2 C9 1.4864(15)
C1 C2 1.3866(16)
C1 C6 1.4013(16)
C1 H1A 0.9500
C2 C3 1.3853(16)
C2 H2A 0.9500
C3 C4 1.3760(17)
C4 C5 1.3942(17)
C4 H4A 0.9500
C5 C6 1.4008(15)
C5 H5A 0.9500
C6 C7 1.4653(16)
C7 C8 1.5116(16)
C8 C9 1.5494(16)
C8 H8A 0.9900
C8 H8B 0.9900
C9 C10 1.5163(16)
C9 H9A 1.0000
C10 C11 1.3945(16)
C10 C15 1.3987(16)
C11 C12 1.3940(16)
C11 H11A 0.9500
C12 C13 1.3867(17)
C12 H12A 0.9500
C13 C14 1.3887(17)
C14 C15 1.3916(17)
C14 H14A 0.9500
C15 H15A 0.9500
C16 C17 1.5070(17)
C17 H17A 0.9800
C17 H17B 0.9800
C17 H17C 0.9800

loop_
_geom_hbond_atom_site_label_D
_geom_hbond_atom_site_label_H
_geom_hbond_atom_site_label_A
_geom_hbond_site_symmetry_A
_geom_hbond_distance_DH
_geom_hbond_distance_HA
_geom_hbond_distance_DA
_geom_hbond_angle_DHA
_geom_hbond_publ_flag
C4 H4A O1 2_556 0.9500 2.4500 3.2772(15) 146.00 yes
C14 H14A F1 2_446 0.9500 2.5000 3.3806(15) 153.00 yes
C15 H15A O1 1_455 0.9500 2.4500 3.3800(15) 166.00 yes

loop_
_geom_torsion_atom_site_label_1
_geom_torsion_atom_site_label_2
_geom_torsion_atom_site_label_3
_geom_torsion_atom_site_label_4
_geom_torsion
C7 N1 N2 C16 170.61(10)
C7 N1 N2 C9 -2.78(13)
C6 C1 C2 C3 0.80(19)
C1 C2 C3 F1 -179.69(11)
C1 C2 C3 C4 -0.44(19)
F1 C3 C4 C5 178.57(10)
C2 C3 C4 C5 -0.67(18)
C3 C4 C5 C6 1.44(17)
C4 C5 C6 C1 -1.10(17)
C4 C5 C6 C7 179.11(11)
C2 C1 C6 C5 -0.05(18)
C2 C1 C6 C7 179.74(11)
N2 N1 C7 C6 179.71(10)
N2 N1 C7 C8 -0.93(13)
C5 C6 C7 N1 -173.72(11)
C1 C6 C7 N1 6.49(17)
C5 C6 C7 C8 6.99(17)
C1 C6 C7 C8 -172.79(11)
N1 C7 C8 C9 3.93(13)
C6 C7 C8 C9 -176.74(10)
C16 N2 C9 C10 69.83(14)
N1 N2 C9 C10 -117.00(10)
C16 N2 C9 C8 -168.23(11)
N1 N2 C9 C8 4.94(12)
C7 C8 C9 N2 -4.85(11)
C7 C8 C9 C10 115.20(10)
N2 C9 C10 C11 -112.65(12)
C8 C9 C10 C11 133.42(11)
N2 C9 C10 C15 67.46(13)
C8 C9 C10 C15 -46.47(15)
C15 C10 C11 C12 -0.17(17)
C9 C10 C11 C12 179.94(10)
C10 C11 C12 C13 0.69(18)
C11 C12 C13 C14 -0.57(18)
C11 C12 C13 Br1 -179.12(9)
C12 C13 C14 C15 -0.08(18)
Br1 C13 C14 C15 178.47(9)
C13 C14 C15 C10 0.61(18)
C11 C10 C15 C14 -0.49(17)
C9 C10 C15 C14 179.39(11)
N1 N2 C16 O1 -175.15(10)
C9 N2 C16 O1 -2.50(17)
N1 N2 C16 C17 6.25(16)
C9 N2 C16 C17 178.90(10)
